data_4036731
loop_
_publ_author_name
'Hibi, Daijiro'
'Kitabayashi, Kenichi'
'Fujita, Kazuya'
'Takeda, Takashi'
'Tobe, Yoshito'

_publ_section_title
;
 Diindenopyrenes: Extended 1,6- and 1,8-Pyrenoquinodimethanes with Singlet
 Diradical Characters.
;
_journal_issue 9
_journal_name_full 'The Journal of organic chemistry'
_journal_page_first 3735
_journal_page_last 3743
_journal_paper_doi 10.1021/acs.joc.6b00389
_journal_volume 81
_journal_year 2016
_chemical_formula_sum 'C55 H49 Cl2 I'
_chemical_formula_weight 907.74
_space_group_IT_number 2
_space_group_name_Hall '-P 1'
_space_group_name_H-M_alt 'P -1'
_symmetry_space_group_name_H-M 'P -1'
_atom_sites_solution_hydrogens geom
_atom_sites_solution_primary direct
_atom_sites_solution_secondary difmap
_audit_creation_method SHELXL-97
_cell_angle_alpha 78.849(3)
_cell_angle_beta 77.882(2)
_cell_angle_gamma 64.901(2)
_cell_formula_units_Z 4
_cell_length_a 16.0224(12)
_cell_length_b 16.2752(14)
_cell_length_c 18.4727(16)
_cell_measurement_reflns_used 18951
_cell_measurement_temperature 113(2)
_cell_measurement_theta_max 54.87
_cell_measurement_theta_min 3.015
_cell_volume 4235.3(6)
_computing_structure_refinement 'SHELXL-97 (Sheldrick, 1997)'
_computing_structure_solution 'SHELXS-97 (Sheldrick, 1990)'
_diffrn_ambient_temperature 113(2)
_diffrn_measured_fraction_theta_full 0.983
_diffrn_measured_fraction_theta_max 0.983
_diffrn_radiation_monochromator graphite
_diffrn_radiation_source 'fine-focus sealed tube'
_diffrn_radiation_type MoK\a
_diffrn_radiation_wavelength 0.71075
_diffrn_reflns_av_R_equivalents 0.1212
_diffrn_reflns_av_sigmaI/netI 0.1670
_diffrn_reflns_limit_h_max 20
_diffrn_reflns_limit_h_min -17
_diffrn_reflns_limit_k_max 21
_diffrn_reflns_limit_k_min -21
_diffrn_reflns_limit_l_max 23
_diffrn_reflns_limit_l_min -23
_diffrn_reflns_number 40946
_diffrn_reflns_theta_full 27.43
_diffrn_reflns_theta_max 27.43
_diffrn_reflns_theta_min 3.02
_exptl_absorpt_coefficient_mu 0.921
_exptl_absorpt_correction_T_max 1.000
_exptl_absorpt_correction_T_min 0.4490
_exptl_absorpt_correction_type multi-scan
_exptl_crystal_density_diffrn 1.424
_exptl_crystal_density_method 'not measured'
_exptl_crystal_F_000 1864
_exptl_crystal_size_max 0.50
_exptl_crystal_size_mid 0.40
_exptl_crystal_size_min 0.10
_refine_diff_density_max 1.763
_refine_diff_density_min -2.195
_refine_diff_density_rms 0.163
_refine_ls_extinction_method none
_refine_ls_goodness_of_fit_ref 1.004
_refine_ls_hydrogen_treatment mixed
_refine_ls_matrix_type full
_refine_ls_number_parameters 1097
_refine_ls_number_reflns 18981
_refine_ls_number_restraints 0
_refine_ls_restrained_S_all 1.004
_refine_ls_R_factor_all 0.1601
_refine_ls_R_factor_gt 0.0816
_refine_ls_shift/su_max 0.012
_refine_ls_shift/su_mean 0.000
_refine_ls_structure_factor_coef Fsqd
_refine_ls_weighting_details 'calc w=1/[\s^2^(Fo^2^)+(0.0987P)^2^+0.0000P] where P=(Fo^2^+2Fc^2^)/3'
_refine_ls_weighting_scheme calc
_refine_ls_wR_factor_gt 0.1682
_refine_ls_wR_factor_ref 0.2217
_reflns_number_gt 9972
_reflns_number_total 18981
_reflns_threshold_expression >2sigma(I)
_cod_data_source_file jo6b00389_si_002.cif
_cod_data_source_block hibi13
_cod_original_sg_symbol_H-M P-1
_cod_database_code 4036731

loop_
_symmetry_equiv_pos_as_xyz
'x, y, z'
'-x, -y, -z'

loop_
_atom_site_label
_atom_site_type_symbol
_atom_site_fract_x
_atom_site_fract_y
_atom_site_fract_z
_atom_site_U_iso_or_equiv
_atom_site_adp_type
_atom_site_occupancy
_atom_site_symmetry_multiplicity
_atom_site_calc_flag
_atom_site_refinement_flags
_atom_site_disorder_assembly
_atom_site_disorder_group
I1 I 0.82443(3) 0.85459(3) 0.23284(3) 0.02931(15) Uani 1 1 d . . .
I2 I 0.56542(3) 0.61809(3) 0.74804(3) 0.03518(16) Uani 1 1 d . . .
Cl1 Cl 1.12147(16) 0.69854(16) -0.10598(13) 0.0547(6) Uani 1 1 d . . .
Cl9 Cl 1.31625(17) 0.6459(2) -0.09587(16) 0.0742(8) Uani 1 1 d . . .
C83 C 0.8848(5) 0.5103(5) 0.7382(4) 0.0266(16) Uani 1 1 d . . .
H1 H 0.8206 0.5219 0.7525 0.032 Uiso 1 1 calc R . .
C75 C 1.1543(4) 0.5180(4) 0.6064(4) 0.0220(15) Uani 1 1 d . . .
C55 C 1.1346(4) 0.6833(5) 0.3189(4) 0.0223(15) Uani 1 1 d . . .
C84 C 0.8278(4) 0.5895(5) 0.6206(4) 0.0284(16) Uani 1 1 d . . .
H2 H 0.7729 0.5798 0.6486 0.043 Uiso 1 1 calc R . .
H3 H 0.8454 0.5636 0.5732 0.043 Uiso 1 1 calc R . .
H4 H 0.8133 0.6551 0.6107 0.043 Uiso 1 1 calc R . .
C76 C 0.9943(4) 0.5427(4) 0.6292(4) 0.0210(14) Uani 1 1 d . . .
C77 C 1.0860(4) 0.4991(4) 0.6610(4) 0.0197(14) Uani 1 1 d . . .
C56 C 1.2199(5) 0.5984(5) 0.4251(4) 0.0238(15) Uani 1 1 d . . .
H5 H 1.2769 0.5702 0.4452 0.029 Uiso 1 1 calc R . .
C17 C 0.7412(5) 0.9653(5) 0.6108(4) 0.0292(17) Uani 1 1 d . . .
H6 H 0.7712 1.0066 0.5983 0.035 Uiso 1 1 calc R . .
C1 C 0.6179(5) 0.9879(5) 0.3833(4) 0.0280(16) Uani 1 1 d . . .
C18 C 0.7402(5) 0.9154(5) 0.6815(4) 0.0318(17) Uani 1 1 d . . .
H7 H 0.7693 0.9247 0.7172 0.038 Uiso 1 1 calc R . .
C2 C 0.6060(4) 0.8894(5) 0.5221(4) 0.0248(15) Uani 1 1 d . . .
C57 C 1.2172(5) 0.6404(5) 0.3509(4) 0.0250(16) Uani 1 1 d . . .
H8 H 1.2737 0.6396 0.3212 0.030 Uiso 1 1 calc R . .
C3 C 0.5573(5) 0.7819(5) 0.6108(4) 0.0260(16) Uani 1 1 d . . .
H9 H 0.5235 0.7441 0.6210 0.031 Uiso 1 1 calc R . .
C85 C 0.9077(5) 0.5430(4) 0.6657(4) 0.0217(15) Uani 1 1 d . . .
C78 C 1.1112(4) 0.5642(4) 0.5433(4) 0.0199(14) Uani 1 1 d . . .
C4 C 0.6033(4) 0.7822(5) 0.6663(4) 0.0251(16) Uani 1 1 d . . .
C58 C 1.0548(4) 0.6398(4) 0.4354(4) 0.0184(14) Uani 1 1 d . . .
C59 C 0.8849(5) 0.7221(5) 0.3874(4) 0.0238(15) Uani 1 1 d . . .
H10 H 0.8252 0.7510 0.3716 0.029 Uiso 1 1 calc R . .
C20 C 0.8195(5) 1.1898(5) 0.4785(4) 0.0316(17) Uani 1 1 d . . .
H11 H 0.8019 1.2438 0.5008 0.038 Uiso 1 1 calc R . .
C79 C 1.3281(5) 0.4370(5) 0.5728(4) 0.0256(15) Uani 1 1 d . . .
C60 C 1.1378(4) 0.5990(5) 0.4681(4) 0.0230(15) Uani 1 1 d . . .
C88 C 0.9407(5) 0.4624(4) 0.7951(4) 0.0230(15) Uani 1 1 d . . .
C61 C 0.9624(4) 0.7257(4) 0.3368(4) 0.0218(15) Uani 1 1 d . . .
C30 C 0.7012(5) 0.7958(5) 0.7736(4) 0.0267(16) Uani 1 1 d . . .
C62 C 1.1279(4) 0.7305(5) 0.2439(4) 0.0232(15) Uani 1 1 d . . .
C5 C 0.6806(5) 0.9906(5) 0.4825(4) 0.0270(16) Uani 1 1 d . . .
C68 C 1.0498(5) 0.8754(5) 0.0100(4) 0.0278(16) Uani 1 1 d . . .
H12 H 1.0168 0.8979 -0.0316 0.033 Uiso 1 1 calc R . .
C63 C 0.9600(5) 0.7705(5) 0.2601(4) 0.0267(16) Uani 1 1 d . . .
C69 C 1.1475(4) 0.8087(4) 0.1279(4) 0.0214(14) Uani 1 1 d . . .
C70 C 1.1315(5) 0.8882(5) 0.0037(4) 0.0301(17) Uani 1 1 d . . .
C43 C 0.9133(5) 0.7836(5) 0.7767(4) 0.0294(17) Uani 1 1 d . . .
C64 C 0.9754(4) 0.6333(4) 0.4872(4) 0.0210(14) Uani 1 1 d . . .
C96 C 1.4708(7) 0.6968(9) 0.2228(6) 0.065(3) Uani 1 1 d . . .
C6 C 0.6339(5) 1.1146(5) 0.2312(4) 0.0310(17) Uani 1 1 d . . .
H13 H 0.6415 1.1595 0.1921 0.037 Uiso 1 1 calc R . .
C65 C 0.8917(5) 0.6775(5) 0.4607(4) 0.0250(15) Uani 1 1 d . . .
H14 H 0.8367 0.6781 0.4927 0.030 Uiso 1 1 calc R . .
C71 C 1.0578(5) 0.8075(5) 0.1360(4) 0.0240(15) Uani 1 1 d . . .
C80 C 1.0144(4) 0.5804(4) 0.5566(4) 0.0204(14) Uani 1 1 d . . .
C52 C 0.7133(5) 1.1785(5) 0.2914(4) 0.0355(18) Uani 1 1 d . . .
H15 H 0.6857 1.2144 0.3338 0.053 Uiso 1 1 calc R . .
H16 H 0.7021 1.2196 0.2448 0.053 Uiso 1 1 calc R . .
H17 H 0.7805 1.1452 0.2920 0.053 Uiso 1 1 calc R . .
C89 C 1.0350(5) 0.4333(5) 0.7896(4) 0.0253(15) Uani 1 1 d . . .
H18 H 1.0602 0.3974 0.8330 0.030 Uiso 1 1 calc R . .
C7 C 0.6271(5) 0.9522(5) 0.4584(4) 0.0254(15) Uani 1 1 d . . .
C31 C 0.6467(5) 0.7384(5) 0.7931(4) 0.0270(16) Uani 1 1 d . . .
C102 C 1.1655(6) 0.9357(6) -0.0664(4) 0.040(2) Uani 1 1 d . . .
H19 H 1.1141 0.9709 -0.0954 0.060 Uiso 1 1 calc R . .
H20 H 1.2158 0.8902 -0.0959 0.060 Uiso 1 1 calc R . .
H21 H 1.1889 0.9770 -0.0536 0.060 Uiso 1 1 calc R . .
C8 C 0.6660(5) 1.0539(5) 0.3628(4) 0.0282(16) Uani 1 1 d . . .
C72 C 1.0128(4) 0.8323(5) 0.0723(4) 0.0240(15) Uani 1 1 d . . .
C9 C 0.6967(5) 0.9524(5) 0.5591(4) 0.0260(16) Uani 1 1 d . . .
C26 C 0.8699(5) 1.0333(5) 0.4124(4) 0.0266(16) Uani 1 1 d . . .
C10 C 0.5657(5) 0.9979(5) 0.2609(4) 0.0295(17) Uani 1 1 d . . .
H22 H 0.5374 0.9706 0.2381 0.035 Uiso 1 1 calc R . .
C32 C 0.6656(5) 0.6893(5) 0.8688(4) 0.0293(16) Uani 1 1 d . . .
C49 C 0.9380(5) 0.7067(6) 0.7323(5) 0.043(2) Uani 1 1 d . . .
H23 H 0.9409 0.6515 0.7662 0.065 Uiso 1 1 calc R . .
H24 H 0.9988 0.6953 0.7015 0.065 Uiso 1 1 calc R . .
H25 H 0.8906 0.7229 0.7000 0.065 Uiso 1 1 calc R . .
C21 C 0.7758(5) 1.0835(5) 0.4357(4) 0.0266(16) Uani 1 1 d . . .
C33 C 0.5226(5) 0.6521(5) 0.9278(4) 0.0380(19) Uani 1 1 d . . .
H26 H 0.4928 0.6974 0.8876 0.057 Uiso 1 1 calc R . .
H27 H 0.4860 0.6702 0.9760 0.057 Uiso 1 1 calc R . .
H28 H 0.5260 0.5922 0.9217 0.057 Uiso 1 1 calc R . .
C81 C 1.2691(5) 0.5629(5) 0.6470(4) 0.0236(15) Uani 1 1 d . . .
C11 C 0.5908(5) 1.0648(5) 0.2140(4) 0.0322(18) Uani 1 1 d . . .
C12 C 0.6510(5) 0.8923(5) 0.5807(4) 0.0243(15) Uani 1 1 d . . .
C86 C 1.1022(4) 0.4472(5) 0.7305(4) 0.0252(16) Uani 1 1 d . . .
C34 C 0.6198(5) 0.6466(5) 0.9247(4) 0.0306(17) Uani 1 1 d . . .
C66 C 1.0510(4) 0.6824(4) 0.3628(4) 0.0239(15) Uani 1 1 d . . .
C44 C 0.8277(5) 0.8136(5) 0.8238(4) 0.0281(16) Uani 1 1 d . . .
C35 C 0.7460(6) 0.6044(5) 0.9991(4) 0.0351(18) Uani 1 1 d . . .
C87 C 1.2025(5) 0.3960(5) 0.7455(4) 0.0321(18) Uani 1 1 d . . .
H29 H 1.2419 0.3688 0.7008 0.048 Uiso 1 1 calc R . .
H30 H 1.2059 0.3476 0.7871 0.048 Uiso 1 1 calc R . .
H31 H 1.2243 0.4385 0.7583 0.048 Uiso 1 1 calc R . .
C13 C 0.5754(5) 0.9648(5) 0.3351(4) 0.0300(17) Uani 1 1 d . . .
C22 C 0.7065(5) 1.0494(5) 0.4270(4) 0.0247(15) Uani 1 1 d . . .
C36 C 0.6066(5) 0.7271(5) 0.7388(4) 0.0276(16) Uani 1 1 d . . .
C53 C 0.5406(6) 0.8869(7) 0.3651(4) 0.050(3) Uani 1 1 d . . .
H32 H 0.5084 0.8810 0.3281 0.075 Uiso 1 1 calc R . .
H33 H 0.4976 0.9014 0.4116 0.075 Uiso 1 1 calc R . .
H34 H 0.5939 0.8292 0.3745 0.075 Uiso 1 1 calc R . .
C103 C 0.9356(5) 0.8045(5) 0.0641(4) 0.0321(17) Uani 1 1 d . . .
H35 H 0.8758 0.8573 0.0679 0.048 Uiso 1 1 calc R . .
H36 H 0.9329 0.7556 0.1036 0.048 Uiso 1 1 calc R . .
H37 H 0.9488 0.7827 0.0153 0.048 Uiso 1 1 calc R . .
C67 C 1.0375(4) 0.7668(4) 0.2133(4) 0.0220(15) Uani 1 1 d . . .
C105 C 1.1912(5) 0.6364(5) 0.6876(5) 0.0349(18) Uani 1 1 d . . .
H38 H 1.2168 0.6682 0.7108 0.052 Uiso 1 1 calc R . .
H39 H 1.1553 0.6091 0.7262 0.052 Uiso 1 1 calc R . .
H40 H 1.1505 0.6800 0.6523 0.052 Uiso 1 1 calc R . .
C97 C 1.2875(5) 0.7368(5) 0.2048(4) 0.0251(16) Uani 1 1 d . . .
C91 C 1.4356(5) 0.4858(6) 0.6103(4) 0.0327(18) Uani 1 1 d . . .
C19 C 0.6989(5) 0.8531(5) 0.7024(4) 0.0266(16) Uani 1 1 d . . .
C23 C 0.9362(5) 1.0636(5) 0.4212(4) 0.0300(17) Uani 1 1 d . . .
H41 H 0.9999 1.0298 0.4036 0.036 Uiso 1 1 calc R . .
C14 C 0.5570(4) 0.8338(4) 0.5404(4) 0.0251(15) Uani 1 1 d . . .
H42 H 0.5231 0.8308 0.5053 0.030 Uiso 1 1 calc R . .
C73 C 1.1906(5) 0.7578(5) 0.1942(4) 0.0242(15) Uani 1 1 d . . .
C45 C 0.8642(5) 0.9296(5) 0.8559(4) 0.0333(18) Uani 1 1 d . . .
H43 H 0.8475 0.9795 0.8832 0.040 Uiso 1 1 calc R . .
C74 C 1.1861(5) 0.8496(5) 0.0641(4) 0.0268(16) Uani 1 1 d . . .
C37 C 0.7870(5) 0.6581(5) 0.9463(4) 0.0327(18) Uani 1 1 d . . .
C92 C 1.4185(5) 0.4281(5) 0.5733(4) 0.0326(18) Uani 1 1 d . . .
H90 H 1.4695 0.3821 0.5480 0.039 Uiso 1 1 calc R . .
C54 C 0.5663(6) 1.0840(6) 0.1361(4) 0.040(2) Uani 1 1 d . . .
H44 H 0.5807 1.1355 0.1089 0.061 Uiso 1 1 calc R . .
H45 H 0.4998 1.0991 0.1388 0.061 Uiso 1 1 calc R . .
H46 H 0.6027 1.0297 0.1101 0.061 Uiso 1 1 calc R . .
C38 C 0.6635(5) 0.6038(5) 0.9868(5) 0.0358(18) Uani 1 1 d . . .
H47 H 0.6348 0.5712 1.0243 0.043 Uiso 1 1 calc R . .
C82 C 1.2529(4) 0.5041(5) 0.6101(4) 0.0229(15) Uani 1 1 d . . .
C93 C 1.3134(5) 0.3723(5) 0.5331(4) 0.0346(18) Uani 1 1 d . . .
H48 H 1.2677 0.3506 0.5647 0.052 Uiso 1 1 calc R . .
H49 H 1.3726 0.3201 0.5228 0.052 Uiso 1 1 calc R . .
H50 H 1.2903 0.4043 0.4860 0.052 Uiso 1 1 calc R . .
C15 C 0.6502(4) 0.8428(5) 0.6511(4) 0.0243(15) Uani 1 1 d . . .
C24 C 0.7496(5) 1.1627(5) 0.4708(4) 0.0334(18) Uani 1 1 d . . .
C39 C 0.8739(6) 0.6625(6) 0.9598(5) 0.049(2) Uani 1 1 d . . .
H51 H 0.9196 0.6005 0.9721 0.074 Uiso 1 1 calc R . .
H52 H 0.8592 0.6981 1.0013 0.074 Uiso 1 1 calc R . .
H53 H 0.8999 0.6918 0.9148 0.074 Uiso 1 1 calc R . .
C40 C 0.7604(5) 0.7718(5) 0.8258(4) 0.0318(17) Uani 1 1 d . . .
C41 C 0.7430(5) 0.7029(5) 0.8837(4) 0.0300(17) Uani 1 1 d . . .
C27 C 0.8988(5) 0.9461(5) 0.3782(4) 0.0369(19) Uani 1 1 d . . .
H91 H 0.8739 0.9051 0.4124 0.055 Uiso 1 1 calc R . .
H92 H 0.9670 0.9160 0.3693 0.055 Uiso 1 1 calc R . .
H93 H 0.8744 0.9606 0.3309 0.055 Uiso 1 1 calc R . .
C46 C 0.9714(5) 0.8299(5) 0.7692(4) 0.0314(17) Uani 1 1 d . . .
H54 H 1.0285 0.8112 0.7362 0.038 Uiso 1 1 calc R . .
C28 C 0.9863(6) 1.1740(6) 0.4613(5) 0.042(2) Uani 1 1 d . . .
H94 H 0.9770 1.2316 0.4290 0.062 Uiso 1 1 calc R . .
H95 H 1.0483 1.1279 0.4460 0.062 Uiso 1 1 calc R . .
H96 H 0.9812 1.1836 0.5131 0.062 Uiso 1 1 calc R . .
C16 C 0.6691(5) 1.1110(5) 0.2971(4) 0.0276(16) Uani 1 1 d . . .
C25 C 0.9124(5) 1.1411(5) 0.4549(4) 0.0305(17) Uani 1 1 d . . .
C29 C 0.6488(5) 1.2167(5) 0.4996(5) 0.041(2) Uani 1 1 d . . .
H97 H 0.6420 1.2749 0.5128 0.061 Uiso 1 1 calc R . .
H98 H 0.6286 1.1818 0.5438 0.061 Uiso 1 1 calc R . .
H99 H 0.6104 1.2285 0.4608 0.061 Uiso 1 1 calc R . .
C94 C 1.3611(5) 0.5528(5) 0.6444(5) 0.0359(19) Uani 1 1 d . . .
H100 H 1.3719 0.5942 0.6673 0.043 Uiso 1 1 calc R . .
C47 C 0.8032(5) 0.8853(5) 0.8647(4) 0.0334(18) Uani 1 1 d . . .
C48 C 0.9471(5) 0.9024(5) 0.8090(4) 0.0315(17) Uani 1 1 d . . .
C50 C 1.0091(6) 0.9522(6) 0.7985(5) 0.044(2) Uani 1 1 d . . .
H55 H 1.0161 0.9783 0.7463 0.066 Uiso 1 1 calc R . .
H56 H 1.0704 0.9096 0.8118 0.066 Uiso 1 1 calc R . .
H57 H 0.9817 1.0013 0.8307 0.066 Uiso 1 1 calc R . .
C90 C 0.8892(5) 0.4379(5) 0.8699(4) 0.0317(17) Uani 1 1 d . . .
H58 H 0.8747 0.3861 0.8666 0.048 Uiso 1 1 calc R . .
H59 H 0.8312 0.4906 0.8822 0.048 Uiso 1 1 calc R . .
H60 H 0.9286 0.4214 0.9088 0.048 Uiso 1 1 calc R . .
C100 C 1.3058(6) 0.7884(6) 0.2482(4) 0.041(2) Uani 1 1 d . . .
C98 C 1.4526(6) 0.6483(7) 0.1792(5) 0.055(3) Uani 1 1 d . . .
H61 H 1.5032 0.6015 0.1544 0.066 Uiso 1 1 calc R . .
C99 C 1.3609(5) 0.6662(6) 0.1703(4) 0.039(2) Uani 1 1 d . . .
C95 C 1.5348(5) 0.4728(6) 0.6109(5) 0.045(2) Uani 1 1 d . . .
H62 H 1.5382 0.5326 0.6038 0.068 Uiso 1 1 calc R . .
H63 H 1.5759 0.4374 0.5705 0.068 Uiso 1 1 calc R . .
H64 H 1.5545 0.4399 0.6588 0.068 Uiso 1 1 calc R . .
C101 C 1.3971(7) 0.7665(8) 0.2564(5) 0.060(3) Uani 1 1 d . . .
H65 H 1.4092 0.8007 0.2861 0.072 Uiso 1 1 calc R . .
C51 C 0.7118(7) 0.9192(7) 0.9144(6) 0.066(3) Uani 1 1 d . . .
H66 H 0.6613 0.9494 0.8839 0.100 Uiso 1 1 calc R . .
H67 H 0.7111 0.9628 0.9447 0.100 Uiso 1 1 calc R . .
H68 H 0.7031 0.8676 0.9472 0.100 Uiso 1 1 calc R . .
C104 C 1.2807(5) 0.8527(5) 0.0533(4) 0.0354(18) Uani 1 1 d . . .
H69 H 1.2957 0.8544 0.1016 0.053 Uiso 1 1 calc R . .
H70 H 1.2801 0.9076 0.0199 0.053 Uiso 1 1 calc R . .
H71 H 1.3276 0.7983 0.0314 0.053 Uiso 1 1 calc R . .
C42 C 0.7894(7) 0.5517(6) 1.0690(5) 0.053(2) Uani 1 1 d . . .
H72 H 0.7442 0.5331 1.1047 0.080 Uiso 1 1 calc R . .
H73 H 0.8069 0.5908 1.0915 0.080 Uiso 1 1 calc R . .
H74 H 0.8449 0.4973 1.0556 0.080 Uiso 1 1 calc R . .
C106 C 1.2282(7) 0.8623(6) 0.2881(5) 0.054(3) Uani 1 1 d . . .
H75 H 1.1890 0.8362 0.3242 0.081 Uiso 1 1 calc R . .
H76 H 1.1905 0.9082 0.2519 0.081 Uiso 1 1 calc R . .
H77 H 1.2539 0.8912 0.3142 0.081 Uiso 1 1 calc R . .
C107 C 1.3432(6) 0.6105(6) 0.1227(5) 0.047(2) Uani 1 1 d . . .
H78 H 1.3093 0.6513 0.0825 0.071 Uiso 1 1 calc R . .
H79 H 1.3061 0.5784 0.1537 0.071 Uiso 1 1 calc R . .
H80 H 1.4028 0.5659 0.1012 0.071 Uiso 1 1 calc R . .
C109 C 1.2064(6) 0.6607(6) -0.0466(5) 0.045(2) Uani 1 1 d . . .
H81 H 1.1884 0.7058 -0.0111 0.054 Uiso 1 1 calc R . .
H82 H 1.2092 0.6020 -0.0175 0.054 Uiso 1 1 calc R . .
C108 C 1.5715(7) 0.6742(10) 0.2316(6) 0.102(5) Uani 1 1 d . . .
H83 H 1.5742 0.7256 0.2498 0.153 Uiso 1 1 calc R . .
H84 H 1.6111 0.6632 0.1833 0.153 Uiso 1 1 calc R . .
H85 H 1.5935 0.6194 0.2674 0.153 Uiso 1 1 calc R . .
Cl10 Cl 0.657(3) 0.840(2) 0.1086(19) 0.279(16) Uani 0.373(10) 1 d P A 1
Cl11 Cl 0.4939(3) 0.9073(4) 0.0586(4) 0.094(3) Uani 0.627(10) 1 d P A 2
C110 C 0.5961(11) 0.8061(13) 0.0638(11) 0.066(5) Uani 0.627(10) 1 d P A 2
H86 H 0.5794 0.7554 0.0912 0.079 Uiso 0.627(10) 1 calc PR A 2
H87 H 0.6254 0.7905 0.0127 0.079 Uiso 0.627(10) 1 calc PR A 2
Cl12 Cl 0.6749(4) 0.8169(4) 0.1076(3) 0.0588(16) Uani 0.627(10) 1 d P A 2
Cl13 Cl 0.5349(8) 0.8244(8) 0.0363(7) 0.112(5) Uani 0.373(10) 1 d P A 1
C111 C 0.550(4) 0.881(3) 0.099(3) 0.16(2) Uani 0.373(10) 1 d P A 1
H88 H 0.5282 0.9468 0.0816 0.186 Uiso 0.373(10) 1 calc PR A 1
H89 H 0.5123 0.8731 0.1482 0.186 Uiso 0.373(10) 1 calc PR A 1

loop_
_atom_site_aniso_label
_atom_site_aniso_U_11
_atom_site_aniso_U_22
_atom_site_aniso_U_33
_atom_site_aniso_U_23
_atom_site_aniso_U_13
_atom_site_aniso_U_12
I1 0.0203(2) 0.0336(3) 0.0308(3) -0.0045(2) -0.0033(2) -0.0076(2)
I2 0.0369(3) 0.0332(3) 0.0434(3) -0.0020(2) -0.0038(2) -0.0236(2)
Cl1 0.0489(13) 0.0579(14) 0.0576(15) -0.0141(12) -0.0145(12) -0.0154(11)
Cl9 0.0467(14) 0.094(2) 0.0802(19) 0.0219(16) -0.0112(14) -0.0390(14)
C83 0.029(4) 0.029(4) 0.026(4) -0.007(3) -0.001(3) -0.016(3)
C75 0.022(3) 0.018(3) 0.028(4) -0.003(3) 0.002(3) -0.012(3)
C55 0.022(3) 0.025(4) 0.022(4) -0.008(3) 0.003(3) -0.012(3)
C84 0.014(3) 0.039(4) 0.035(4) -0.003(3) 0.004(3) -0.017(3)
C76 0.019(3) 0.017(3) 0.031(4) -0.004(3) -0.001(3) -0.011(3)
C77 0.022(3) 0.017(3) 0.020(3) -0.004(3) -0.002(3) -0.008(3)
C56 0.019(3) 0.030(4) 0.025(4) -0.006(3) 0.000(3) -0.012(3)
C17 0.024(4) 0.028(4) 0.040(5) -0.012(3) -0.002(3) -0.013(3)
C1 0.020(3) 0.023(4) 0.039(4) -0.010(3) 0.003(3) -0.007(3)
C18 0.033(4) 0.033(4) 0.034(4) -0.007(3) -0.002(4) -0.018(3)
C2 0.020(3) 0.026(4) 0.027(4) -0.009(3) 0.002(3) -0.007(3)
C57 0.020(3) 0.034(4) 0.024(4) 0.001(3) -0.003(3) -0.015(3)
C3 0.023(4) 0.024(4) 0.037(4) -0.006(3) 0.005(3) -0.019(3)
C85 0.025(4) 0.024(4) 0.021(4) -0.003(3) -0.007(3) -0.012(3)
C78 0.019(3) 0.025(4) 0.019(3) -0.009(3) 0.003(3) -0.013(3)
C4 0.016(3) 0.020(3) 0.043(4) -0.010(3) 0.002(3) -0.011(3)
C58 0.014(3) 0.020(3) 0.022(3) -0.002(3) -0.005(3) -0.006(3)
C59 0.020(3) 0.030(4) 0.021(4) -0.001(3) -0.006(3) -0.009(3)
C20 0.036(4) 0.027(4) 0.037(4) -0.006(3) -0.003(4) -0.018(3)
C79 0.025(4) 0.034(4) 0.019(4) -0.002(3) 0.003(3) -0.016(3)
C60 0.019(3) 0.024(4) 0.027(4) -0.005(3) 0.000(3) -0.010(3)
C88 0.026(4) 0.017(3) 0.028(4) -0.008(3) 0.003(3) -0.011(3)
C61 0.015(3) 0.025(4) 0.024(4) 0.001(3) -0.007(3) -0.007(3)
C30 0.023(4) 0.028(4) 0.031(4) -0.011(3) 0.005(3) -0.012(3)
C62 0.017(3) 0.028(4) 0.027(4) -0.009(3) -0.002(3) -0.009(3)
C5 0.017(3) 0.022(4) 0.040(4) -0.008(3) -0.001(3) -0.005(3)
C68 0.023(4) 0.037(4) 0.025(4) -0.003(3) -0.002(3) -0.014(3)
C63 0.022(4) 0.033(4) 0.033(4) -0.008(3) -0.009(3) -0.015(3)
C69 0.022(3) 0.019(3) 0.021(4) -0.001(3) 0.003(3) -0.010(3)
C70 0.032(4) 0.027(4) 0.028(4) 0.001(3) -0.002(3) -0.012(3)
C43 0.027(4) 0.022(4) 0.039(4) -0.006(3) -0.010(3) -0.007(3)
C64 0.016(3) 0.019(3) 0.030(4) -0.007(3) -0.003(3) -0.007(3)
C96 0.040(6) 0.114(10) 0.056(6) 0.041(6) -0.024(5) -0.059(6)
C6 0.032(4) 0.025(4) 0.030(4) -0.007(3) 0.010(3) -0.011(3)
C65 0.019(3) 0.028(4) 0.028(4) -0.004(3) 0.001(3) -0.011(3)
C71 0.028(4) 0.022(4) 0.021(4) -0.003(3) 0.000(3) -0.011(3)
C80 0.016(3) 0.022(3) 0.026(4) -0.008(3) 0.006(3) -0.012(3)
C52 0.036(4) 0.036(4) 0.035(4) 0.001(4) -0.003(4) -0.017(4)
C89 0.026(4) 0.028(4) 0.027(4) -0.003(3) 0.002(3) -0.018(3)
C7 0.022(4) 0.021(4) 0.032(4) -0.002(3) -0.003(3) -0.008(3)
C31 0.018(3) 0.028(4) 0.036(4) -0.010(3) 0.002(3) -0.010(3)
C102 0.041(5) 0.047(5) 0.033(5) 0.009(4) -0.007(4) -0.023(4)
C8 0.018(3) 0.030(4) 0.035(4) -0.012(3) 0.006(3) -0.010(3)
C72 0.017(3) 0.028(4) 0.030(4) -0.003(3) -0.005(3) -0.011(3)
C9 0.022(4) 0.029(4) 0.027(4) -0.004(3) 0.001(3) -0.012(3)
C26 0.025(4) 0.022(4) 0.029(4) 0.000(3) -0.006(3) -0.007(3)
C10 0.031(4) 0.032(4) 0.030(4) 0.000(3) -0.006(3) -0.019(3)
C32 0.025(4) 0.027(4) 0.033(4) -0.006(3) 0.006(3) -0.011(3)
C49 0.031(4) 0.044(5) 0.058(6) -0.021(4) 0.007(4) -0.018(4)
C21 0.026(4) 0.027(4) 0.031(4) -0.002(3) -0.002(3) -0.018(3)
C33 0.037(4) 0.038(5) 0.041(5) -0.006(4) 0.008(4) -0.021(4)
C81 0.023(3) 0.025(4) 0.028(4) -0.002(3) 0.000(3) -0.016(3)
C11 0.026(4) 0.030(4) 0.033(4) -0.009(3) -0.001(3) -0.004(3)
C12 0.020(3) 0.021(4) 0.032(4) -0.005(3) -0.002(3) -0.008(3)
C86 0.016(3) 0.022(4) 0.037(4) -0.001(3) -0.004(3) -0.009(3)
C34 0.032(4) 0.021(4) 0.036(4) -0.005(3) -0.003(4) -0.008(3)
C66 0.021(3) 0.019(3) 0.035(4) -0.004(3) -0.002(3) -0.011(3)
C44 0.022(4) 0.029(4) 0.030(4) -0.010(3) 0.000(3) -0.006(3)
C35 0.045(5) 0.036(4) 0.031(4) -0.009(4) 0.000(4) -0.021(4)
C87 0.027(4) 0.040(4) 0.034(4) -0.001(4) -0.011(3) -0.016(3)
C13 0.021(4) 0.035(4) 0.034(4) -0.010(3) -0.002(3) -0.010(3)
C22 0.024(4) 0.024(4) 0.027(4) -0.005(3) -0.002(3) -0.010(3)
C36 0.020(3) 0.028(4) 0.031(4) 0.002(3) 0.006(3) -0.012(3)
C53 0.062(6) 0.084(7) 0.036(5) 0.020(5) -0.033(4) -0.060(6)
C103 0.030(4) 0.042(5) 0.031(4) -0.007(4) -0.001(3) -0.021(4)
C67 0.020(3) 0.023(4) 0.025(4) -0.007(3) -0.006(3) -0.008(3)
C105 0.025(4) 0.035(4) 0.049(5) -0.015(4) 0.001(4) -0.016(3)
C97 0.023(4) 0.038(4) 0.018(4) 0.009(3) -0.003(3) -0.022(3)
C91 0.025(4) 0.050(5) 0.029(4) 0.000(4) 0.003(3) -0.025(4)
C19 0.019(3) 0.024(4) 0.036(4) -0.005(3) -0.004(3) -0.007(3)
C23 0.020(4) 0.025(4) 0.044(5) -0.004(3) 0.000(3) -0.011(3)
C14 0.020(3) 0.019(3) 0.032(4) -0.003(3) -0.002(3) -0.006(3)
C73 0.024(4) 0.022(4) 0.027(4) -0.005(3) 0.000(3) -0.010(3)
C45 0.036(4) 0.033(4) 0.033(4) -0.012(3) 0.000(4) -0.016(4)
C74 0.025(4) 0.032(4) 0.027(4) -0.011(3) 0.000(3) -0.014(3)
C37 0.036(4) 0.031(4) 0.033(4) -0.010(3) -0.006(4) -0.011(4)
C92 0.018(4) 0.046(5) 0.032(4) -0.012(4) 0.004(3) -0.012(3)
C54 0.040(5) 0.041(5) 0.037(5) -0.007(4) 0.000(4) -0.014(4)
C38 0.043(5) 0.027(4) 0.042(5) -0.012(4) 0.008(4) -0.021(4)
C82 0.019(3) 0.030(4) 0.021(4) -0.002(3) 0.000(3) -0.013(3)
C93 0.028(4) 0.033(4) 0.044(5) -0.013(4) -0.002(4) -0.011(3)
C15 0.018(3) 0.022(4) 0.032(4) -0.010(3) 0.001(3) -0.007(3)
C24 0.029(4) 0.031(4) 0.036(4) -0.007(3) 0.001(4) -0.010(3)
C39 0.057(6) 0.051(6) 0.053(6) 0.004(5) -0.021(5) -0.034(5)
C40 0.030(4) 0.030(4) 0.037(4) -0.013(3) 0.002(4) -0.012(3)
C41 0.032(4) 0.025(4) 0.033(4) -0.003(3) 0.006(3) -0.017(3)
C27 0.028(4) 0.041(5) 0.043(5) -0.016(4) 0.009(4) -0.016(4)
C46 0.025(4) 0.029(4) 0.040(5) -0.010(3) -0.002(3) -0.009(3)
C28 0.040(5) 0.041(5) 0.054(5) -0.002(4) -0.013(4) -0.025(4)
C16 0.019(3) 0.028(4) 0.035(4) -0.013(3) 0.012(3) -0.012(3)
C25 0.028(4) 0.029(4) 0.041(5) -0.001(3) -0.008(4) -0.016(3)
C29 0.037(4) 0.031(4) 0.056(6) -0.018(4) 0.004(4) -0.015(4)
C94 0.026(4) 0.039(5) 0.050(5) -0.013(4) 0.002(4) -0.020(4)
C47 0.032(4) 0.037(4) 0.033(4) -0.016(4) 0.005(3) -0.014(4)
C48 0.033(4) 0.029(4) 0.040(5) -0.005(3) -0.007(4) -0.019(3)
C50 0.046(5) 0.048(5) 0.049(5) -0.012(4) -0.013(4) -0.023(4)
C90 0.023(4) 0.032(4) 0.035(4) -0.005(3) 0.002(3) -0.009(3)
C100 0.044(5) 0.056(6) 0.032(5) 0.005(4) -0.009(4) -0.033(4)
C98 0.025(4) 0.072(7) 0.049(6) 0.019(5) 0.002(4) -0.018(4)
C99 0.022(4) 0.048(5) 0.035(5) 0.011(4) 0.007(3) -0.016(4)
C95 0.026(4) 0.064(6) 0.053(6) -0.016(5) -0.005(4) -0.021(4)
C101 0.063(7) 0.098(9) 0.046(6) 0.021(6) -0.018(5) -0.066(7)
C51 0.057(6) 0.075(7) 0.081(8) -0.051(6) 0.032(5) -0.041(6)
C104 0.032(4) 0.039(5) 0.036(5) -0.005(4) 0.005(4) -0.020(4)
C42 0.085(7) 0.051(6) 0.039(5) 0.009(4) -0.016(5) -0.045(5)
C106 0.082(7) 0.056(6) 0.044(5) -0.004(5) -0.020(5) -0.043(6)
C107 0.044(5) 0.043(5) 0.042(5) -0.010(4) 0.004(4) -0.007(4)
C109 0.042(5) 0.039(5) 0.055(6) -0.010(4) -0.007(4) -0.017(4)
C108 0.045(6) 0.190(15) 0.071(8) 0.056(9) -0.033(6) -0.065(8)
Cl10 0.30(4) 0.24(3) 0.27(3) 0.06(2) -0.05(3) -0.11(3)
Cl11 0.058(3) 0.078(4) 0.147(6) -0.050(4) -0.027(3) -0.008(3)
C110 0.035(9) 0.084(13) 0.086(13) -0.012(11) -0.030(10) -0.021(9)
Cl12 0.055(3) 0.069(3) 0.067(3) 0.013(2) -0.033(2) -0.037(2)
Cl13 0.109(9) 0.113(10) 0.125(9) -0.024(7) -0.012(7) -0.052(8)
C111 0.17(4) 0.14(4) 0.20(5) -0.04(4) -0.15(4) -0.03(4)

loop_
_atom_type_symbol
_atom_type_description
_atom_type_scat_dispersion_real
_atom_type_scat_dispersion_imag
_atom_type_scat_source
C C 0.0033 0.0016 'International Tables Vol C Tables 4.2.6.8 and 6.1.1.4'
H H 0.0000 0.0000 'International Tables Vol C Tables 4.2.6.8 and 6.1.1.4'
I I -0.4742 1.8119 'International Tables Vol C Tables 4.2.6.8 and 6.1.1.4'
Cl Cl 0.1484 0.1585 'International Tables Vol C Tables 4.2.6.8 and 6.1.1.4'

loop_
_geom_angle_atom_site_label_1
_geom_angle_atom_site_label_2
_geom_angle_atom_site_label_3
_geom_angle
C85 C83 C88 130.8(7)
C78 C75 C77 106.8(5)
C78 C75 C82 121.4(6)
C77 C75 C82 131.5(6)
C57 C55 C66 118.4(6)
C57 C55 C62 124.7(6)
C66 C55 C62 116.9(6)
C80 C76 C85 127.4(6)
C80 C76 C77 106.0(5)
C85 C76 C77 126.6(6)
C86 C77 C75 125.3(6)
C86 C77 C76 127.0(6)
C75 C77 C76 107.7(5)
C60 C56 C57 118.6(6)
C9 C17 C18 117.9(7)
C7 C1 C13 127.1(7)
C7 C1 C8 106.6(6)
C13 C1 C8 126.2(7)
C19 C18 C17 123.5(7)
C14 C2 C12 115.1(6)
C14 C2 C7 139.7(6)
C12 C2 C7 105.2(6)
C55 C57 C56 122.8(6)
C4 C3 C14 124.5(6)
C83 C85 C76 128.7(6)
C83 C85 C84 115.4(6)
C76 C85 C84 115.9(6)
C75 C78 C80 111.4(6)
C75 C78 C60 137.5(6)
C80 C78 C60 111.1(5)
C3 C4 C15 116.9(6)
C3 C4 C36 125.3(6)
C15 C4 C36 117.8(6)
C66 C58 C60 123.1(6)
C66 C58 C64 124.8(6)
C60 C58 C64 112.1(6)
C61 C59 C65 122.8(6)
C25 C20 C24 122.5(7)
C82 C79 C92 119.6(6)
C82 C79 C93 121.0(6)
C92 C79 C93 119.3(7)
C56 C60 C58 118.8(6)
C56 C60 C78 135.9(6)
C58 C60 C78 105.3(6)
C89 C88 C83 127.3(7)
C89 C88 C90 117.1(6)
C83 C88 C90 115.6(6)
C59 C61 C66 117.1(6)
C59 C61 C63 125.5(6)
C66 C61 C63 117.4(6)
C40 C30 C19 129.7(7)
C40 C30 C31 108.7(6)
C19 C30 C31 120.7(6)
C73 C62 C55 130.2(6)
C73 C62 C67 109.6(6)
C55 C62 C67 119.9(6)
C22 C5 C7 112.9(6)
C22 C5 C9 137.4(6)
C7 C5 C9 109.6(6)
C72 C68 C70 125.0(6)
C67 C63 C61 122.4(6)
C67 C63 I1 122.4(5)
C61 C63 I1 114.8(5)
C74 C69 C71 123.3(6)
C74 C69 C73 127.8(6)
C71 C69 C73 108.9(6)
C68 C70 C74 118.5(7)
C68 C70 C102 120.7(6)
C74 C70 C102 120.6(6)
C46 C43 C44 119.0(7)
C46 C43 C49 121.3(7)
C44 C43 C49 119.6(7)
C65 C64 C58 114.9(6)
C65 C64 C80 140.2(6)
C58 C64 C80 104.9(5)
C101 C96 C98 118.6(8)
C101 C96 C108 121.4(11)
C98 C96 C108 120.0(12)
C11 C6 C16 131.6(7)
C64 C65 C59 122.0(6)
C72 C71 C69 118.6(6)
C72 C71 C67 133.4(6)
C69 C71 C67 107.5(5)
C76 C80 C78 108.1(6)
C76 C80 C64 145.4(6)
C78 C80 C64 106.5(6)
C88 C89 C86 131.5(6)
C1 C7 C5 107.1(6)
C1 C7 C2 145.6(6)
C5 C7 C2 107.4(6)
C36 C31 C30 119.4(7)
C36 C31 C32 133.1(7)
C30 C31 C32 106.2(6)
C16 C8 C22 125.0(7)
C16 C8 C1 128.2(6)
C22 C8 C1 106.8(6)
C68 C72 C71 116.6(6)
C68 C72 C103 118.1(6)
C71 C72 C103 124.9(6)
C17 C9 C12 119.1(6)
C17 C9 C5 135.1(7)
C12 C9 C5 105.8(6)
C21 C26 C23 119.8(7)
C21 C26 C27 119.4(6)
C23 C26 C27 120.8(6)
C13 C10 C11 130.5(7)
C34 C32 C41 119.5(7)
C34 C32 C31 134.0(6)
C41 C32 C31 106.1(6)
C26 C21 C24 119.1(6)
C26 C21 C22 118.9(6)
C24 C21 C22 121.9(6)
C94 C81 C82 118.7(6)
C94 C81 C105 119.4(6)
C82 C81 C105 121.9(6)
C6 C11 C10 127.6(7)
C6 C11 C54 117.4(7)
C10 C11 C54 115.0(7)
C15 C12 C9 122.8(6)
C15 C12 C2 125.1(6)
C9 C12 C2 112.1(6)
C77 C86 C89 127.4(6)
C77 C86 C87 118.1(6)
C89 C86 C87 114.4(6)
C38 C34 C32 116.2(7)
C38 C34 C33 117.2(7)
C32 C34 C33 126.1(6)
C58 C66 C55 118.2(6)
C58 C66 C61 118.4(6)
C55 C66 C61 123.4(6)
C47 C44 C43 120.4(7)
C47 C44 C40 119.9(6)
C43 C44 C40 119.5(6)
C38 C35 C37 118.5(7)
C38 C35 C42 120.6(8)
C37 C35 C42 120.8(7)
C10 C13 C1 128.7(7)
C10 C13 C53 113.5(6)
C1 C13 C53 117.6(6)
C5 C22 C8 106.5(6)
C5 C22 C21 121.5(6)
C8 C22 C21 131.2(6)
C31 C36 C4 121.1(6)
C31 C36 I2 122.8(5)
C4 C36 I2 115.5(5)
C63 C67 C71 135.2(6)
C63 C67 C62 118.9(6)
C71 C67 C62 104.6(6)
C99 C97 C100 119.8(7)
C99 C97 C73 119.2(6)
C100 C97 C73 121.1(7)
C94 C91 C92 118.2(7)
C94 C91 C95 122.0(7)
C92 C91 C95 119.8(7)
C18 C19 C15 118.7(7)
C18 C19 C30 125.3(6)
C15 C19 C30 116.1(6)
C25 C23 C26 122.2(7)
C2 C14 C3 120.3(6)
C62 C73 C69 108.6(6)
C62 C73 C97 125.8(6)
C69 C73 C97 125.6(6)
C48 C45 C47 121.6(7)
C69 C74 C70 116.4(6)
C69 C74 C104 125.0(6)
C70 C74 C104 118.5(6)
C41 C37 C35 116.6(7)
C41 C37 C39 123.9(7)
C35 C37 C39 119.5(7)
C79 C92 C91 121.3(7)
C34 C38 C35 125.4(8)
C79 C82 C81 119.6(6)
C79 C82 C75 120.2(6)
C81 C82 C75 120.1(6)
C12 C15 C19 117.9(6)
C12 C15 C4 118.0(6)
C19 C15 C4 124.1(7)
C20 C24 C21 118.6(7)
C20 C24 C29 120.7(7)
C21 C24 C29 120.7(6)
C30 C40 C41 109.2(6)
C30 C40 C44 124.2(7)
C41 C40 C44 126.5(7)
C37 C41 C32 122.2(7)
C37 C41 C40 129.3(7)
C32 C41 C40 108.4(6)
C48 C46 C43 121.0(7)
C8 C16 C6 126.7(7)
C8 C16 C52 119.3(6)
C6 C16 C52 114.0(6)
C20 C25 C23 117.7(6)
C20 C25 C28 121.4(7)
C23 C25 C28 120.8(7)
C91 C94 C81 122.5(7)
C44 C47 C45 118.6(7)
C44 C47 C51 121.3(7)
C45 C47 C51 120.0(7)
C45 C48 C46 119.2(7)
C45 C48 C50 120.7(7)
C46 C48 C50 120.0(7)
C101 C100 C97 119.2(9)
C101 C100 C106 119.9(8)
C97 C100 C106 120.9(7)
C96 C98 C99 121.9(10)
C97 C99 C98 118.7(8)
C97 C99 C107 120.8(7)
C98 C99 C107 120.5(8)
C96 C101 C100 122.0(9)
Cl9 C109 Cl1 112.0(5)
Cl12 C110 Cl11 112.1(11)
Cl10 C111 Cl13 109(4)

loop_
_geom_bond_atom_site_label_1
_geom_bond_atom_site_label_2
_geom_bond_distance
I1 C63 2.125(6)
I2 C36 2.107(7)
Cl1 C109 1.758(8)
Cl9 C109 1.742(9)
C83 C85 1.377(9)
C83 C88 1.413(9)
C75 C78 1.400(9)
C75 C77 1.417(9)
C75 C82 1.513(9)
C55 C57 1.405(9)
C55 C66 1.418(9)
C55 C62 1.450(9)
C84 C85 1.513(9)
C76 C80 1.395(9)
C76 C85 1.409(9)
C76 C77 1.525(8)
C77 C86 1.401(9)
C56 C60 1.384(9)
C56 C57 1.409(9)
C17 C9 1.398(9)
C17 C18 1.399(10)
C1 C7 1.408(10)
C1 C13 1.413(9)
C1 C8 1.523(10)
C18 C19 1.388(10)
C2 C14 1.385(9)
C2 C12 1.440(9)
C2 C7 1.485(10)
C3 C4 1.384(9)
C3 C14 1.407(9)
C78 C80 1.433(8)
C78 C60 1.443(9)
C4 C15 1.431(9)
C4 C36 1.459(10)
C58 C66 1.387(9)
C58 C60 1.417(8)
C58 C64 1.452(9)
C59 C61 1.405(9)
C59 C65 1.409(9)
C20 C25 1.376(10)
C20 C24 1.407(10)
C79 C82 1.395(9)
C79 C92 1.395(9)
C79 C93 1.512(10)
C88 C89 1.367(9)
C88 C90 1.528(10)
C61 C66 1.431(9)
C61 C63 1.463(9)
C30 C40 1.380(10)
C30 C19 1.456(10)
C30 C31 1.481(9)
C62 C73 1.373(9)
C62 C67 1.501(8)
C5 C22 1.385(10)
C5 C7 1.429(9)
C5 C9 1.461(10)
C68 C72 1.388(10)
C68 C70 1.389(10)
C63 C67 1.342(10)
C69 C74 1.398(10)
C69 C71 1.422(9)
C69 C73 1.463(9)
C70 C74 1.442(9)
C70 C102 1.497(10)
C43 C46 1.399(10)
C43 C44 1.403(10)
C43 C49 1.496(10)
C64 C65 1.370(9)
C64 C80 1.492(9)
C96 C101 1.377(15)
C96 C98 1.377(15)
C96 C108 1.532(11)
C6 C11 1.378(10)
C6 C16 1.427(10)
C71 C72 1.411(9)
C71 C67 1.485(9)
C52 C16 1.517(10)
C89 C86 1.420(10)
C31 C36 1.376(9)
C31 C32 1.492(10)
C8 C16 1.384(10)
C8 C22 1.443(9)
C72 C103 1.529(9)
C9 C12 1.409(9)
C26 C21 1.394(10)
C26 C23 1.395(9)
C26 C27 1.515(10)
C10 C13 1.389(10)
C10 C11 1.400(10)
C32 C34 1.388(10)
C32 C41 1.435(10)
C21 C24 1.417(10)
C21 C22 1.482(9)
C33 C34 1.511(10)
C81 C94 1.404(9)
C81 C82 1.409(9)
C81 C105 1.496(10)
C11 C54 1.511(10)
C12 C15 1.390(10)
C86 C87 1.522(9)
C34 C38 1.380(10)
C44 C47 1.385(10)
C44 C40 1.491(10)
C35 C38 1.391(10)
C35 C37 1.427(11)
C35 C42 1.526(10)
C13 C53 1.557(10)
C97 C99 1.390(11)
C97 C100 1.415(10)
C97 C73 1.488(9)
C91 C94 1.362(11)
C91 C92 1.402(10)
C91 C95 1.514(9)
C19 C15 1.420(9)
C23 C25 1.387(10)
C45 C48 1.370(10)
C45 C47 1.410(10)
C74 C104 1.507(9)
C37 C41 1.395(10)
C37 C39 1.497(10)
C24 C29 1.510(10)
C40 C41 1.469(10)
C46 C48 1.382(10)
C28 C25 1.524(9)
C47 C51 1.496(11)
C48 C50 1.492(10)
C100 C101 1.385(11)
C100 C106 1.493(12)
C98 C99 1.411(11)
C99 C107 1.518(12)
Cl10 C111 1.59(5)
Cl11 C110 1.765(18)
C110 Cl12 1.717(17)
Cl13 C111 1.72(4)

loop_
_geom_torsion_atom_site_label_1
_geom_torsion_atom_site_label_2
_geom_torsion_atom_site_label_3
_geom_torsion_atom_site_label_4
_geom_torsion
C78 C75 C77 C86 174.6(6)
C82 C75 C77 C86 -11.4(11)
C78 C75 C77 C76 -3.6(7)
C82 C75 C77 C76 170.3(6)
C80 C76 C77 C86 -175.2(6)
C85 C76 C77 C86 3.9(11)
C80 C76 C77 C75 3.0(7)
C85 C76 C77 C75 -177.9(6)
C9 C17 C18 C19 1.1(11)
C66 C55 C57 C56 -1.5(10)
C62 C55 C57 C56 177.4(7)
C60 C56 C57 C55 0.4(10)
C88 C83 C85 C76 -4.7(12)
C88 C83 C85 C84 178.5(7)
C80 C76 C85 C83 -176.5(7)
C77 C76 C85 C83 4.6(11)
C80 C76 C85 C84 0.2(10)
C77 C76 C85 C84 -178.6(6)
C77 C75 C78 C80 3.0(8)
C82 C75 C78 C80 -171.7(6)
C77 C75 C78 C60 -175.9(8)
C82 C75 C78 C60 9.5(12)
C14 C3 C4 C15 2.8(10)
C14 C3 C4 C36 -178.2(7)
C57 C56 C60 C58 1.5(10)
C57 C56 C60 C78 179.1(7)
C66 C58 C60 C56 -2.5(10)
C64 C58 C60 C56 178.8(6)
C66 C58 C60 C78 179.2(6)
C64 C58 C60 C78 0.6(7)
C75 C78 C60 C56 2.8(15)
C80 C78 C60 C56 -176.1(8)
C75 C78 C60 C58 -179.4(8)
C80 C78 C60 C58 1.7(7)
C85 C83 C88 C89 -2.9(12)
C85 C83 C88 C90 179.4(7)
C65 C59 C61 C66 -0.7(10)
C65 C59 C61 C63 179.7(7)
C57 C55 C62 C73 -12.8(12)
C66 C55 C62 C73 166.1(7)
C57 C55 C62 C67 174.6(6)
C66 C55 C62 C67 -6.4(9)
C59 C61 C63 C67 -176.0(7)
C66 C61 C63 C67 4.4(10)
C59 C61 C63 I1 11.0(9)
C66 C61 C63 I1 -168.6(5)
C72 C68 C70 C74 4.0(11)
C72 C68 C70 C102 179.9(7)
C66 C58 C64 C65 -3.3(10)
C60 C58 C64 C65 175.3(6)
C66 C58 C64 C80 178.9(6)
C60 C58 C64 C80 -2.5(7)
C58 C64 C65 C59 2.7(9)
C80 C64 C65 C59 179.4(7)
C61 C59 C65 C64 -0.9(11)
C74 C69 C71 C72 12.8(10)
C73 C69 C71 C72 -164.6(6)
C74 C69 C71 C67 -174.4(6)
C73 C69 C71 C67 8.2(7)
C85 C76 C80 C78 179.7(6)
C77 C76 C80 C78 -1.2(7)
C85 C76 C80 C64 2.1(15)
C77 C76 C80 C64 -178.9(9)
C75 C78 C80 C76 -1.1(8)
C60 C78 C80 C76 178.1(6)
C75 C78 C80 C64 177.6(5)
C60 C78 C80 C64 -3.3(7)
C65 C64 C80 C76 4.2(17)
C58 C64 C80 C76 -178.9(9)
C65 C64 C80 C78 -173.5(8)
C58 C64 C80 C78 3.4(7)
C83 C88 C89 C86 5.4(12)
C90 C88 C89 C86 -177.0(7)
C13 C1 C7 C5 175.8(7)
C8 C1 C7 C5 -2.1(7)
C13 C1 C7 C2 -1.9(16)
C8 C1 C7 C2 -179.8(9)
C22 C5 C7 C1 0.1(8)
C9 C5 C7 C1 -177.1(6)
C22 C5 C7 C2 178.7(6)
C9 C5 C7 C2 1.5(8)
C14 C2 C7 C1 -5.4(17)
C12 C2 C7 C1 176.2(10)
C14 C2 C7 C5 176.9(8)
C12 C2 C7 C5 -1.5(7)
C40 C30 C31 C36 -158.7(7)
C19 C30 C31 C36 11.2(10)
C40 C30 C31 C32 9.9(8)
C19 C30 C31 C32 179.8(6)
C7 C1 C8 C16 -174.4(7)
C13 C1 C8 C16 7.7(12)
C7 C1 C8 C22 3.4(7)
C13 C1 C8 C22 -174.5(7)
C70 C68 C72 C71 6.1(11)
C70 C68 C72 C103 -166.3(7)
C69 C71 C72 C68 -14.0(10)
C67 C71 C72 C68 175.5(7)
C69 C71 C72 C103 157.8(7)
C67 C71 C72 C103 -12.7(12)
C18 C17 C9 C12 1.7(10)
C18 C17 C9 C5 178.7(7)
C22 C5 C9 C17 5.6(15)
C7 C5 C9 C17 -178.3(8)
C22 C5 C9 C12 -177.1(8)
C7 C5 C9 C12 -1.0(8)
C36 C31 C32 C34 -33.8(14)
C30 C31 C32 C34 159.7(8)
C36 C31 C32 C41 154.3(8)
C30 C31 C32 C41 -12.2(7)
C23 C26 C21 C24 -2.5(10)
C27 C26 C21 C24 177.0(7)
C23 C26 C21 C22 -178.9(6)
C27 C26 C21 C22 0.6(10)
C16 C6 C11 C10 3.6(13)
C16 C6 C11 C54 -177.0(7)
C13 C10 C11 C6 0.9(13)
C13 C10 C11 C54 -178.5(7)
C17 C9 C12 C15 -1.8(10)
C5 C9 C12 C15 -179.6(6)
C17 C9 C12 C2 177.8(6)
C5 C9 C12 C2 0.0(8)
C14 C2 C12 C15 1.7(10)
C7 C2 C12 C15 -179.5(6)
C14 C2 C12 C9 -177.9(6)
C7 C2 C12 C9 0.9(8)
C75 C77 C86 C89 173.7(7)
C76 C77 C86 C89 -8.3(11)
C75 C77 C86 C87 -8.7(10)
C76 C77 C86 C87 169.2(6)
C88 C89 C86 C77 2.2(13)
C88 C89 C86 C87 -175.4(7)
C41 C32 C34 C38 -12.4(10)
C31 C32 C34 C38 176.6(7)
C41 C32 C34 C33 160.0(7)
C31 C32 C34 C33 -11.1(13)
C60 C58 C66 C55 1.4(10)
C64 C58 C66 C55 179.9(6)
C60 C58 C66 C61 -176.6(6)
C64 C58 C66 C61 1.9(10)
C57 C55 C66 C58 0.6(9)
C62 C55 C66 C58 -178.4(6)
C57 C55 C66 C61 178.5(6)
C62 C55 C66 C61 -0.5(10)
C59 C61 C66 C58 0.2(9)
C63 C61 C66 C58 179.8(6)
C59 C61 C66 C55 -177.7(6)
C63 C61 C66 C55 1.9(10)
C46 C43 C44 C47 -2.9(11)
C49 C43 C44 C47 -179.3(7)
C46 C43 C44 C40 173.1(7)
C49 C43 C44 C40 -3.2(11)
C11 C10 C13 C1 -3.0(13)
C11 C10 C13 C53 -178.0(8)
C7 C1 C13 C10 -179.4(7)
C8 C1 C13 C10 -2.0(12)
C7 C1 C13 C53 -4.6(11)
C8 C1 C13 C53 172.8(7)
C7 C5 C22 C8 2.1(8)
C9 C5 C22 C8 178.1(8)
C7 C5 C22 C21 -169.0(6)
C9 C5 C22 C21 7.1(13)
C16 C8 C22 C5 174.6(7)
C1 C8 C22 C5 -3.3(8)
C16 C8 C22 C21 -15.5(12)
C1 C8 C22 C21 166.6(7)
C26 C21 C22 C5 89.5(9)
C24 C21 C22 C5 -86.9(9)
C26 C21 C22 C8 -79.1(10)
C24 C21 C22 C8 104.5(9)
C30 C31 C36 C4 -10.4(10)
C32 C31 C36 C4 -175.4(7)
C30 C31 C36 I2 160.0(5)
C32 C31 C36 I2 -5.0(11)
C3 C4 C36 C31 -173.7(7)
C15 C4 C36 C31 5.3(10)
C3 C4 C36 I2 15.2(9)
C15 C4 C36 I2 -165.8(5)
C61 C63 C67 C71 -176.2(7)
I1 C63 C67 C71 -3.8(11)
C61 C63 C67 C62 -11.3(10)
I1 C63 C67 C62 161.1(5)
C72 C71 C67 C63 -31.8(13)
C69 C71 C67 C63 156.9(8)
C72 C71 C67 C62 161.8(7)
C69 C71 C67 C62 -9.5(7)
C73 C62 C67 C63 -161.5(6)
C55 C62 C67 C63 12.5(10)
C73 C62 C67 C71 7.5(7)
C55 C62 C67 C71 -178.5(6)
C17 C18 C19 C15 -3.8(11)
C17 C18 C19 C30 176.0(7)
C40 C30 C19 C18 -18.7(12)
C31 C30 C19 C18 173.8(7)
C40 C30 C19 C15 161.1(7)
C31 C30 C19 C15 -6.4(10)
C21 C26 C23 C25 2.1(11)
C27 C26 C23 C25 -177.4(7)
C12 C2 C14 C3 -3.0(9)
C7 C2 C14 C3 178.8(8)
C4 C3 C14 C2 0.8(11)
C55 C62 C73 C69 -175.9(7)
C67 C62 C73 C69 -2.7(8)
C55 C62 C73 C97 5.9(12)
C67 C62 C73 C97 179.1(6)
C74 C69 C73 C62 179.3(7)
C71 C69 C73 C62 -3.5(8)
C74 C69 C73 C97 -2.5(11)
C71 C69 C73 C97 174.7(6)
C99 C97 C73 C62 100.0(9)
C100 C97 C73 C62 -81.2(9)
C99 C97 C73 C69 -77.9(9)
C100 C97 C73 C69 100.9(8)
C71 C69 C74 C70 -2.6(10)
C73 C69 C74 C70 174.2(7)
C71 C69 C74 C104 179.8(7)
C73 C69 C74 C104 -3.4(12)
C68 C70 C74 C69 -5.7(10)
C102 C70 C74 C69 178.4(7)
C68 C70 C74 C104 172.1(7)
C102 C70 C74 C104 -3.8(11)
C38 C35 C37 C41 -3.2(11)
C42 C35 C37 C41 179.2(7)
C38 C35 C37 C39 177.8(7)
C42 C35 C37 C39 0.2(11)
C82 C79 C92 C91 -0.3(11)
C93 C79 C92 C91 -179.1(7)
C94 C91 C92 C79 -1.7(12)
C95 C91 C92 C79 178.7(7)
C32 C34 C38 C35 3.5(11)
C33 C34 C38 C35 -169.5(7)
C37 C35 C38 C34 4.5(12)
C42 C35 C38 C34 -177.9(8)
C92 C79 C82 C81 0.7(10)
C93 C79 C82 C81 179.6(7)
C92 C79 C82 C75 176.5(6)
C93 C79 C82 C75 -4.6(10)
C94 C81 C82 C79 0.8(10)
C105 C81 C82 C79 179.7(7)
C94 C81 C82 C75 -175.1(6)
C105 C81 C82 C75 3.9(10)
C78 C75 C82 C79 -77.3(9)
C77 C75 C82 C79 109.4(8)
C78 C75 C82 C81 98.5(8)
C77 C75 C82 C81 -74.7(10)
C9 C12 C15 C19 -0.9(10)
C2 C12 C15 C19 179.5(6)
C9 C12 C15 C4 -178.6(6)
C2 C12 C15 C4 1.8(10)
C18 C19 C15 C12 3.6(10)
C30 C19 C15 C12 -176.2(6)
C18 C19 C15 C4 -178.9(6)
C30 C19 C15 C4 1.3(10)
C3 C4 C15 C12 -3.9(9)
C36 C4 C15 C12 177.0(6)
C3 C4 C15 C19 178.5(6)
C36 C4 C15 C19 -0.6(10)
C25 C20 C24 C21 -1.6(11)
C25 C20 C24 C29 178.2(7)
C26 C21 C24 C20 2.3(11)
C22 C21 C24 C20 178.6(7)
C26 C21 C24 C29 -177.5(7)
C22 C21 C24 C29 -1.2(11)
C19 C30 C40 C41 -172.5(7)
C31 C30 C40 C41 -3.8(8)
C19 C30 C40 C44 10.0(12)
C31 C30 C40 C44 178.7(6)
C47 C44 C40 C30 95.5(9)
C43 C44 C40 C30 -80.6(10)
C47 C44 C40 C41 -81.6(10)
C43 C44 C40 C41 102.4(9)
C35 C37 C41 C32 -5.8(11)
C39 C37 C41 C32 173.2(7)
C35 C37 C41 C40 170.9(7)
C39 C37 C41 C40 -10.1(13)
C34 C32 C41 C37 14.1(11)
C31 C32 C41 C37 -172.6(7)
C34 C32 C41 C40 -163.2(7)
C31 C32 C41 C40 10.1(8)
C30 C40 C41 C37 178.8(7)
C44 C40 C41 C37 -3.7(13)
C30 C40 C41 C32 -4.1(8)
C44 C40 C41 C32 173.3(7)
C44 C43 C46 C48 2.0(11)
C49 C43 C46 C48 178.3(7)
C22 C8 C16 C6 176.8(7)
C1 C8 C16 C6 -5.8(12)
C22 C8 C16 C52 -3.5(11)
C1 C8 C16 C52 173.9(7)
C11 C6 C16 C8 -1.2(13)
C11 C6 C16 C52 179.1(7)
C24 C20 C25 C23 1.2(11)
C24 C20 C25 C28 177.7(7)
C26 C23 C25 C20 -1.4(11)
C26 C23 C25 C28 -177.9(7)
C92 C91 C94 C81 3.3(12)
C95 C91 C94 C81 -177.1(7)
C82 C81 C94 C91 -2.9(12)
C105 C81 C94 C91 178.1(7)
C43 C44 C47 C45 2.4(11)
C40 C44 C47 C45 -173.6(7)
C43 C44 C47 C51 179.2(8)
C40 C44 C47 C51 3.1(12)
C48 C45 C47 C44 -1.0(12)
C48 C45 C47 C51 -177.8(8)
C47 C45 C48 C46 0.1(12)
C47 C45 C48 C50 177.9(7)
C43 C46 C48 C45 -0.6(11)
C43 C46 C48 C50 -178.5(7)
C99 C97 C100 C101 -1.0(11)
C73 C97 C100 C101 -179.8(7)
C99 C97 C100 C106 -177.9(7)
C73 C97 C100 C106 3.3(11)
C101 C96 C98 C99 -2.2(14)
C108 C96 C98 C99 179.3(8)
C100 C97 C99 C98 -0.4(11)
C73 C97 C99 C98 178.4(7)
C100 C97 C99 C107 -179.3(7)
C73 C97 C99 C107 -0.5(11)
C96 C98 C99 C97 2.0(12)
C96 C98 C99 C107 -179.0(8)
C98 C96 C101 C100 0.7(14)
C108 C96 C101 C100 179.2(8)
C97 C100 C101 C96 0.9(13)
C106 C100 C101 C96 177.8(8)
